data_2312966
loop_
_publ_author_name
'&#x141;yczko, Krzysztof'
'&#x141;yczko, Monika'

_publ_section_title
;
 Structures of hexakis(antipyrine)lead(II) complexes: the first example of
 the stereochemically active and inactive 6s<sup>2</sup> lone pair for one
 lead(II) complex.
;
_journal_coeditor_code UX3016
_journal_issue 9
_journal_name_full 'Acta crystallographica. Section C, Structural chemistry'
_journal_page_first 524
_journal_page_last 533
_journal_paper_doi 10.1107/S2053229626007333
_journal_volume 82
_journal_year 2026
_chemical_formula_iupac '[Pb (C11 H12 N2 O)6] (C F3 O3 S)2'
_chemical_formula_moiety 'C66 H72 N12 O6 Pb 2+, 2(C F3 O3 S -)'
_chemical_formula_sum 'C68 H72 F6 N12 O12 Pb S2'
_chemical_formula_weight 1634.68
_chemical_name_common 'hexakis(antipyrine)lead(II) triflate'
_chemical_name_systematic
'Hexakis(1,5-dimethyl-2-phenyl-2,3-dihydro-1<i>H</i>-pyrazol-3-one-\k<i>O</i>)lead(II) bis(trifluoromethanesulfonate)'
_space_group_crystal_system monoclinic
_space_group_IT_number 15
_space_group_name_Hall '-I 2ya'
_space_group_name_H-M_alt 'I 1 2/a 1'
_atom_sites_solution_hydrogens geom
_atom_sites_solution_primary direct
_audit_creation_method
;
Olex2 1.5
(compiled 2026.04.10 svn.r48fbca5a for OlexSys, GUI svn.r7537)
;
_cell_angle_alpha 90
_cell_angle_beta 96.1600(10)
_cell_angle_gamma 90
_cell_formula_units_Z 4
_cell_length_a 18.6661(2)
_cell_length_b 15.03430(10)
_cell_length_c 25.8596(3)
_cell_measurement_reflns_used 35112
_cell_measurement_temperature 100.00(10)
_cell_measurement_theta_max 30.8760
_cell_measurement_theta_min 2.4170
_cell_volume 7215.12(12)
_computing_cell_refinement
;
CrysAlis PRO (Rigaku OD, 2020)
;
_computing_data_collection
;
CrysAlis PRO (Rigaku OD, 2020)
;
_computing_data_reduction
;
CrysAlis PRO (Rigaku OD, 2020)
;
_computing_molecular_graphics
;
OLEX2 (Dolomanov <i>et al.</i>, 2009)
;
_computing_publication_material
;
OLEX2 (Dolomanov <i>et al.</i>, 2009) and
Mercury (Macrae <i>et al.</i>,  2020)
;
_computing_structure_refinement
;
SHELXL2017 (Sheldrick, 2015)
;
_computing_structure_solution
;
SHELXS (Sheldrick, 2008)
;
_diffrn_ambient_temperature 100.00(10)
_diffrn_detector_area_resol_mean 16.0131
_diffrn_measured_fraction_theta_full 1.000
_diffrn_measured_fraction_theta_max 0.966
_diffrn_measurement_device_type 'Agilent SuperNova Dual Source diffractometer with an Eos detector'
_diffrn_measurement_method '\w scans'
_diffrn_radiation_type MoK\a
_diffrn_radiation_wavelength 0.71073
_diffrn_reflns_av_R_equivalents 0.0390
_diffrn_reflns_av_unetI/netI 0.0226
_diffrn_reflns_limit_h_max 26
_diffrn_reflns_limit_h_min -26
_diffrn_reflns_limit_k_max 21
_diffrn_reflns_limit_k_min -21
_diffrn_reflns_limit_l_max 37
_diffrn_reflns_limit_l_min -35
_diffrn_reflns_number 85933
_diffrn_reflns_theta_full 25.242
_diffrn_reflns_theta_max 31.129
_diffrn_reflns_theta_min 2.195
_diffrn_source 'micro-focus sealed X-ray tube'
_exptl_absorpt_coefficient_mu 2.480
_exptl_absorpt_correction_T_max 1.00000
_exptl_absorpt_correction_T_min 0.73002
_exptl_absorpt_correction_type multi-scan
_exptl_absorpt_process_details
;
(CrysAlis PRO; Rigaku OD, 2020)
;
_exptl_crystal_colour colourless
_exptl_crystal_density_diffrn 1.505
_exptl_crystal_description plate
_exptl_crystal_F_000 3312
_exptl_crystal_size_max 0.35
_exptl_crystal_size_mid 0.2
_exptl_crystal_size_min 0.05
_refine_diff_density_max 0.843
_refine_diff_density_min -0.628
_refine_ls_extinction_method none
_refine_ls_goodness_of_fit_ref 1.064
_refine_ls_hydrogen_treatment constr
_refine_ls_matrix_type full
_refine_ls_number_parameters 463
_refine_ls_number_reflns 11248
_refine_ls_number_restraints 0
_refine_ls_restrained_S_all 1.064
_refine_ls_R_factor_all 0.0321
_refine_ls_R_factor_gt 0.0211
_refine_ls_shift/su_max 0.001
_refine_ls_shift/su_mean 0.000
_refine_ls_structure_factor_coef Fsqd
_refine_ls_weighting_details 'w=1/[\s^2^(Fo^2^)+(0.0160P)^2^+7.5495P] where P=(Fo^2^+2Fc^2^)/3'
_refine_ls_weighting_scheme calc
_refine_ls_wR_factor_gt 0.0441
_refine_ls_wR_factor_ref 0.0483
_reflns_number_gt 9144
_reflns_number_total 11248
_reflns_threshold_expression 'I > 2\s(I)'
_cod_data_source_file ux3016sup1.cif
_cod_data_source_block pbanti6otf2-1a
_cod_database_code 2312966
_shelx_space_group_comment
;
The symmetry employed for this shelxl refinement is uniquely defined
by the following loop, which should always be used as a source of
symmetry information in preference to the above space-group names.
They are only intended as comments.
;

loop_
_space_group_symop_operation_xyz
'x, y, z'
'-x+1/2, y, -z'
'x+1/2, y+1/2, z+1/2'
'-x+1, y+1/2, -z+1/2'
'-x, -y, -z'
'x-1/2, -y, z'
'-x+1/2, -y+1/2, -z+1/2'
'x, -y+1/2, z+1/2'

loop_
_atom_site_type_symbol
_atom_site_label
_atom_site_fract_x
_atom_site_fract_y
_atom_site_fract_z
_atom_site_U_iso_or_equiv
_atom_site_adp_type
_atom_site_calc_flag
_atom_site_occupancy
_atom_site_disorder_assembly
_atom_site_disorder_group
Pb Pb1 1.000000 1.000000 0.500000 0.01905(2) Uani d 1 . .
S S1 0.77272(2) 0.98960(2) 0.17458(2) 0.01995(7) Uani d 1 . .
C C10 1.08558(10) 1.40370(11) 0.45656(7) 0.0300(4) Uani d 1 . .
C C11 1.04677(9) 1.34937(10) 0.48670(6) 0.0253(3) Uani d 1 . .
C C12 0.83978(8) 0.97992(10) 0.54720(6) 0.0185(3) Uani d 1 . .
C C13 0.78397(8) 0.85707(9) 0.57235(6) 0.0193(3) Uani d 1 . .
C C14 0.83712(8) 0.88552(10) 0.54408(6) 0.0204(3) Uani d 1 . .
C C15 0.67847(8) 0.93285(11) 0.60334(6) 0.0234(3) Uani d 1 . .
C C16 0.75391(10) 0.76596(10) 0.57641(7) 0.0267(3) Uani d 1 . .
C C17 0.78731(8) 1.08486(9) 0.60806(6) 0.0188(3) Uani d 1 . .
C C18 0.77955(8) 1.08190(10) 0.66090(6) 0.0224(3) Uani d 1 . .
C C19 0.77833(10) 1.16109(11) 0.68871(7) 0.0282(3) Uani d 1 . .
C C1 1.01934(8) 1.19704(9) 0.56352(6) 0.0190(3) Uani d 1 . .
C C20 0.78710(10) 1.24187(11) 0.66404(7) 0.0304(4) Uani d 1 . .
C C21 0.79710(9) 1.24370(10) 0.61177(7) 0.0274(3) Uani d 1 . .
C C22 0.79601(8) 1.16544(10) 0.58294(6) 0.0220(3) Uani d 1 . .
C C23 0.94864(9) 1.12825(10) 0.39901(8) 0.0286(4) Uani d 1 . .
C C24 0.89969(9) 1.26373(10) 0.40607(6) 0.0237(3) Uani d 1 . .
C C25 0.90212(9) 1.18091(11) 0.42683(7) 0.0278(3) Uani d 1 . .
C C26 0.92249(11) 1.31869(12) 0.31902(7) 0.0356(4) Uani d 1 . .
C C27 0.86089(10) 1.34456(11) 0.42146(7) 0.0289(4) Uani d 1 . .
C C28 1.02924(9) 1.16719(10) 0.33075(6) 0.0239(3) Uani d 1 . .
C C29 1.08325(9) 1.23023(10) 0.32865(7) 0.0262(3) Uani d 1 . .
C C2 0.99887(8) 1.23173(10) 0.64509(6) 0.0220(3) Uani d 1 . .
C C30 1.13857(10) 1.21488(12) 0.29786(7) 0.0302(4) Uani d 1 . .
C C31 1.14095(10) 1.13564(12) 0.27038(7) 0.0333(4) Uani d 1 . .
C C32 1.08796(10) 1.07217(11) 0.27398(7) 0.0328(4) Uani d 1 . .
C C33 1.03150(9) 1.08729(11) 0.30361(7) 0.0290(4) Uani d 1 . .
C C34 0.85010(9) 0.99142(10) 0.22424(6) 0.0238(3) Uani d 1 . .
C C3 1.00038(8) 1.16256(10) 0.61142(6) 0.0216(3) Uani d 1 . .
C C4 0.98633(10) 1.39527(11) 0.63250(7) 0.0302(4) Uani d 1 . .
C C5 0.97940(10) 1.23152(12) 0.69941(7) 0.0316(4) Uani d 1 . .
C C6 1.06588(8) 1.34582(9) 0.54010(6) 0.0191(3) Uani d 1 . .
C C7 1.12364(8) 1.39511(10) 0.56339(6) 0.0211(3) Uani d 1 . .
C C8 1.16157(9) 1.44923(10) 0.53258(7) 0.0267(3) Uani d 1 . .
C C9 1.14269(10) 1.45414(11) 0.47929(7) 0.0306(4) Uani d 1 . .
F F1 0.90819(6) 0.95375(7) 0.20737(5) 0.0369(2) Uani d 1 . .
F F2 0.83658(7) 0.94769(8) 0.26697(4) 0.0415(3) Uani d 1 . .
F F3 0.86825(6) 1.07491(7) 0.23813(5) 0.0396(3) Uani d 1 . .
N N1 1.02598(7) 1.28842(8) 0.57032(5) 0.0196(3) Uani d 1 . .
N N2 1.01902(7) 1.30905(8) 0.62242(5) 0.0214(3) Uani d 1 . .
N N3 0.78700(7) 1.00460(8) 0.57847(5) 0.0172(2) Uani d 1 . .
N N4 0.75546(7) 0.92765(8) 0.59666(5) 0.0184(2) Uani d 1 . .
N N5 0.97052(8) 1.18249(8) 0.36058(6) 0.0253(3) Uani d 1 . .
N N6 0.94442(8) 1.26910(8) 0.36703(5) 0.0240(3) Uani d 1 . .
O O1 1.03232(6) 1.15945(7) 0.52215(4) 0.0220(2) Uani d 1 . .
O O2 0.87949(6) 1.03609(7) 0.52803(5) 0.0234(2) Uani d 1 . .
O O3 0.97116(7) 1.05016(7) 0.40632(6) 0.0389(3) Uani d 1 . .
O O4 0.79941(7) 1.03584(9) 0.13175(5) 0.0324(3) Uani d 1 . .
O O5 0.75934(7) 0.89598(7) 0.16658(5) 0.0338(3) Uani d 1 . .
O O6 0.71829(6) 1.03663(8) 0.19904(5) 0.0289(3) Uani d 1 . .
H H10 1.072946 1.406402 0.420011 0.036 Uiso calc 1 . .
H H11 1.007579 1.314985 0.471048 0.030 Uiso calc 1 . .
H H14 0.867058 0.848840 0.525581 0.024 Uiso calc 1 . .
H H15A 0.669393 0.986139 0.623459 0.035 Uiso calc 1 . .
H H15B 0.664302 0.879900 0.621862 0.035 Uiso calc 1 . .
H H15C 0.650325 0.935975 0.569143 0.035 Uiso calc 1 . .
H H16A 0.748685 0.752639 0.612908 0.040 Uiso calc 1 . .
H H16B 0.786576 0.722639 0.563059 0.040 Uiso calc 1 . .
H H16C 0.706668 0.762619 0.555924 0.040 Uiso calc 1 . .
H H18 0.775122 1.026428 0.677855 0.027 Uiso calc 1 . .
H H19 0.771503 1.159898 0.724587 0.034 Uiso calc 1 . .
H H20 0.786245 1.295863 0.683051 0.036 Uiso calc 1 . .
H H21 0.804773 1.298949 0.595403 0.033 Uiso calc 1 . .
H H22 0.801103 1.166976 0.546796 0.026 Uiso calc 1 . .
H H25 0.877240 1.161383 0.454936 0.033 Uiso calc 1 . .
H H26A 0.964892 1.330651 0.300810 0.053 Uiso calc 1 . .
H H26B 0.900305 1.375101 0.327643 0.053 Uiso calc 1 . .
H H26C 0.887652 1.283416 0.296563 0.053 Uiso calc 1 . .
H H27A 0.824460 1.361775 0.393094 0.043 Uiso calc 1 . .
H H27B 0.895335 1.393345 0.428680 0.043 Uiso calc 1 . .
H H27C 0.837356 1.331717 0.452734 0.043 Uiso calc 1 . .
H H29 1.082365 1.283647 0.348204 0.031 Uiso calc 1 . .
H H30 1.174831 1.258614 0.295572 0.036 Uiso calc 1 . .
H H31 1.178705 1.125111 0.249259 0.040 Uiso calc 1 . .
H H32 1.090314 1.017442 0.255872 0.039 Uiso calc 1 . .
H H33 0.994900 1.043836 0.305388 0.035 Uiso calc 1 . .
H H3 0.990541 1.102065 0.618587 0.026 Uiso calc 1 . .
H H4A 1.011354 1.442528 0.615506 0.045 Uiso calc 1 . .
H H4B 0.990448 1.406130 0.670073 0.045 Uiso calc 1 . .
H H4C 0.935354 1.394702 0.618664 0.045 Uiso calc 1 . .
H H5A 1.018757 1.257806 0.722585 0.047 Uiso calc 1 . .
H H5B 0.971264 1.170213 0.710263 0.047 Uiso calc 1 . .
H H5C 0.935373 1.266388 0.701163 0.047 Uiso calc 1 . .
H H7 1.136866 1.391716 0.599846 0.025 Uiso calc 1 . .
H H8 1.200961 1.483379 0.548126 0.032 Uiso calc 1 . .
H H9 1.168733 1.491822 0.458496 0.037 Uiso calc 1 . .

loop_
_atom_site_aniso_label
_atom_site_aniso_U_11
_atom_site_aniso_U_22
_atom_site_aniso_U_33
_atom_site_aniso_U_12
_atom_site_aniso_U_13
_atom_site_aniso_U_23
Pb1 0.02021(4) 0.01081(3) 0.02829(4) -0.00215(3) 0.01252(3) -0.00324(3)
S1 0.02248(17) 0.01707(16) 0.01964(17) 0.00095(13) -0.00072(14) -0.00245(13)
C10 0.0436(10) 0.0246(8) 0.0217(8) 0.0059(7) 0.0037(7) 0.0005(6)
C1 0.0164(7) 0.0170(6) 0.0228(7) 0.0011(5) -0.0010(6) -0.0054(5)
C11 0.0308(9) 0.0203(7) 0.0235(8) 0.0015(6) -0.0035(7) -0.0031(6)
C12 0.0155(7) 0.0205(7) 0.0198(7) 0.0004(5) 0.0030(5) 0.0010(5)
C13 0.0209(7) 0.0172(7) 0.0189(7) -0.0012(5) -0.0010(6) 0.0013(5)
C14 0.0206(7) 0.0189(7) 0.0218(7) 0.0002(5) 0.0032(6) -0.0010(6)
C15 0.0178(7) 0.0298(8) 0.0233(8) -0.0048(6) 0.0055(6) -0.0004(6)
C16 0.0321(9) 0.0181(7) 0.0296(9) -0.0063(6) 0.0018(7) 0.0020(6)
C17 0.0157(7) 0.0165(6) 0.0245(8) 0.0004(5) 0.0031(6) 0.0005(5)
C18 0.0228(8) 0.0212(7) 0.0229(8) -0.0011(6) 0.0016(6) 0.0017(6)
C19 0.0318(9) 0.0271(8) 0.0256(8) -0.0019(7) 0.0026(7) -0.0042(6)
C20 0.0309(9) 0.0216(8) 0.0384(10) -0.0018(6) 0.0028(8) -0.0071(7)
C2 0.0191(7) 0.0248(7) 0.0219(8) 0.0008(6) 0.0018(6) -0.0039(6)
C21 0.0249(8) 0.0170(7) 0.0406(10) -0.0007(6) 0.0054(7) 0.0025(7)
C22 0.0202(7) 0.0194(7) 0.0270(8) 0.0012(6) 0.0051(6) 0.0036(6)
C23 0.0187(7) 0.0170(7) 0.0490(11) -0.0007(6) -0.0013(7) 0.0009(7)
C24 0.0216(8) 0.0203(7) 0.0274(8) 0.0030(6) -0.0053(6) -0.0026(6)
C25 0.0204(8) 0.0211(7) 0.0414(10) 0.0015(6) 0.0018(7) 0.0021(7)
C26 0.0483(11) 0.0343(9) 0.0235(9) 0.0223(8) 0.0006(8) 0.0042(7)
C27 0.0309(9) 0.0233(8) 0.0318(9) 0.0074(7) 0.0000(7) -0.0038(7)
C28 0.0242(8) 0.0190(7) 0.0264(8) 0.0077(6) -0.0062(6) -0.0039(6)
C29 0.0296(9) 0.0201(7) 0.0271(8) 0.0048(6) -0.0055(7) -0.0052(6)
C30 0.0269(9) 0.0284(8) 0.0338(10) 0.0033(7) -0.0037(7) -0.0021(7)
C3 0.0215(7) 0.0208(7) 0.0225(8) 0.0003(6) 0.0027(6) -0.0035(6)
C31 0.0285(9) 0.0340(9) 0.0363(10) 0.0120(7) -0.0024(8) -0.0056(8)
C32 0.0344(10) 0.0243(8) 0.0372(10) 0.0119(7) -0.0078(8) -0.0111(7)
C33 0.0281(9) 0.0202(7) 0.0360(10) 0.0056(6) -0.0090(7) -0.0074(7)
C34 0.0240(7) 0.0231(7) 0.0238(8) 0.0008(6) 0.0000(6) 0.0013(6)
C4 0.0352(9) 0.0228(8) 0.0333(9) 0.0056(7) 0.0079(8) -0.0103(7)
C5 0.0362(10) 0.0357(9) 0.0239(9) -0.0038(7) 0.0075(7) -0.0081(7)
C6 0.0206(7) 0.0140(6) 0.0224(7) 0.0034(5) 0.0008(6) -0.0026(5)
C7 0.0219(7) 0.0176(7) 0.0231(8) 0.0034(5) -0.0013(6) -0.0055(6)
C8 0.0227(8) 0.0203(7) 0.0372(10) 0.0012(6) 0.0042(7) -0.0048(6)
C9 0.0366(10) 0.0218(8) 0.0354(10) 0.0031(7) 0.0128(8) 0.0016(7)
F1 0.0240(5) 0.0375(6) 0.0490(7) 0.0079(4) 0.0037(5) 0.0021(5)
F2 0.0481(7) 0.0517(7) 0.0237(5) 0.0046(5) -0.0011(5) 0.0120(5)
F3 0.0375(6) 0.0298(5) 0.0476(7) -0.0043(5) -0.0130(5) -0.0117(5)
N1 0.0241(7) 0.0167(6) 0.0182(6) 0.0007(5) 0.0026(5) -0.0061(5)
N2 0.0251(7) 0.0204(6) 0.0189(6) 0.0019(5) 0.0033(5) -0.0081(5)
N3 0.0166(5) 0.0147(5) 0.0214(6) -0.0017(5) 0.0068(5) 0.0023(5)
N4 0.0176(6) 0.0161(6) 0.0220(6) -0.0034(4) 0.0047(5) 0.0033(5)
N5 0.0254(7) 0.0142(6) 0.0350(8) 0.0063(5) -0.0023(6) -0.0028(5)
N6 0.0313(7) 0.0156(6) 0.0239(7) 0.0092(5) -0.0020(6) -0.0015(5)
O1 0.0281(6) 0.0177(5) 0.0208(5) -0.0005(4) 0.0046(5) -0.0065(4)
O2 0.0217(6) 0.0210(5) 0.0294(6) -0.0025(4) 0.0112(5) 0.0029(5)
O3 0.0294(7) 0.0145(5) 0.0741(10) 0.0030(5) 0.0122(7) 0.0065(6)
O4 0.0447(8) 0.0319(6) 0.0208(6) 0.0034(6) 0.0048(5) 0.0039(5)
O5 0.0399(7) 0.0169(5) 0.0421(8) -0.0014(5) -0.0066(6) -0.0055(5)
O6 0.0243(6) 0.0276(6) 0.0351(7) 0.0053(5) 0.0045(5) -0.0027(5)

loop_
_atom_type_symbol
_atom_type_description
_atom_type_scat_dispersion_real
_atom_type_scat_dispersion_imag
_atom_type_scat_source
C C 0.0033 0.0016 'International Tables Vol C Tables 4.2.6.8 and 6.1.1.4'
H H 0.0000 0.0000 'International Tables Vol C Tables 4.2.6.8 and 6.1.1.4'
F F 0.0171 0.0103 'International Tables Vol C Tables 4.2.6.8 and 6.1.1.4'
N N 0.0061 0.0033 'International Tables Vol C Tables 4.2.6.8 and 6.1.1.4'
O O 0.0106 0.0060 'International Tables Vol C Tables 4.2.6.8 and 6.1.1.4'
Pb Pb -3.3944 10.1111 'International Tables Vol C Tables 4.2.6.8 and 6.1.1.4'
S S 0.1246 0.1234 'International Tables Vol C Tables 4.2.6.8 and 6.1.1.4'

loop_
_geom_angle_atom_site_label_1
_geom_angle_atom_site_label_2
_geom_angle_atom_site_label_3
_geom_angle_site_symmetry_1
_geom_angle_site_symmetry_3
_geom_angle
_geom_angle_publ_flag
O1 Pb1 O1 . 5_776 180.0 ?
O1 Pb1 O3 . 5_776 92.55(4) ?
O1 Pb1 O3 5_776 5_776 87.45(4) ?
O1 Pb1 O3 5_776 . 92.55(4) ?
O1 Pb1 O3 . . 87.45(4) ?
O2 Pb1 O1 . 5_776 94.10(4) ?
O2 Pb1 O1 5_776 . 94.10(4) ?
O2 Pb1 O1 5_776 5_776 85.90(4) ?
O2 Pb1 O1 . . 85.90(4) ?
O2 Pb1 O2 . 5_776 180.00(5) ?
O2 Pb1 O3 5_776 . 83.85(4) ?
O2 Pb1 O3 . . 96.15(4) ?
O2 Pb1 O3 5_776 5_776 96.15(4) ?
O2 Pb1 O3 . 5_776 83.85(4) ?
O3 Pb1 O3 . 5_776 180.00(3) ?
C1 O1 Pb1 . . 123.89(10) ?
C12 O2 Pb1 . . 123.72(10) ?
N2 N1 C6 . . 120.02(12) ?
C1 N1 C6 . . 125.01(12) ?
C1 N1 N2 . . 108.92(12) ?
N3 N4 C15 . . 116.56(12) ?
C13 N4 C15 . . 121.92(13) ?
C13 N4 N3 . . 106.71(11) ?
C18 C17 N3 . . 120.30(13) ?
C18 C17 C22 . . 121.07(14) ?
C22 C17 N3 . . 118.63(14) ?
N6 N5 C28 . . 120.66(13) ?
C23 N5 C28 . . 126.75(13) ?
C23 N5 N6 . . 109.18(13) ?
C11 C6 N1 . . 118.30(14) ?
C11 C6 C7 . . 120.94(15) ?
C7 C6 N1 . . 120.74(14) ?
N1 N2 C4 . . 116.69(13) ?
C2 N2 N1 . . 106.32(12) ?
C2 N2 C4 . . 122.27(13) ?
N4 C15 H15A . . 109.5 ?
N4 C15 H15B . . 109.5 ?
N4 C15 H15C . . 109.5 ?
H15A C15 H15B . . 109.5 ?
H15A C15 H15C . . 109.5 ?
H15B C15 H15C . . 109.5 ?
O1 C1 N1 . . 122.01(14) ?
O1 C1 C3 . . 131.80(14) ?
N1 C1 C3 . . 106.11(13) ?
C1 C3 H3 . . 126.2 ?
C2 C3 C1 . . 107.66(14) ?
C2 C3 H3 . . 126.2 ?
C28 C29 H29 . . 120.1 ?
C28 C29 C30 . . 119.75(15) ?
C30 C29 H29 . . 120.1 ?
C23 O3 Pb1 . . 117.06(13) ?
C24 C25 H25 . . 126.1 ?
C24 C25 C23 . . 107.86(16) ?
C23 C25 H25 . . 126.1 ?
N4 N3 C17 . . 119.68(12) ?
C12 N3 N4 . . 108.92(11) ?
C12 N3 C17 . . 125.06(12) ?
C29 C28 N5 . . 120.98(14) ?
C29 C28 C33 . . 120.45(16) ?
C33 C28 N5 . . 118.57(15) ?
C18 C19 H19 . . 120.0 ?
C20 C19 H19 . . 120.0 ?
C20 C19 C18 . . 120.05(16) ?
O2 C12 N3 . . 122.25(13) ?
O2 C12 C14 . . 131.68(15) ?
N3 C12 C14 . . 106.07(12) ?
C17 C18 C19 . . 119.32(15) ?
C17 C18 H18 . . 120.3 ?
C19 C18 H18 . . 120.3 ?
C12 C14 H14 . . 126.1 ?
C13 C14 C12 . . 107.80(13) ?
C13 C14 H14 . . 126.1 ?
C20 C21 H21 . . 119.7 ?
C20 C21 C22 . . 120.68(15) ?
C22 C21 H21 . . 119.7 ?
N5 N6 C26 . . 116.01(13) ?
C24 N6 N5 . . 106.09(13) ?
C24 N6 C26 . . 120.85(14) ?
N4 C13 C16 . . 120.84(14) ?
C14 C13 N4 . . 110.12(13) ?
C14 C13 C16 . . 128.94(14) ?
C33 C32 H32 . . 119.5 ?
C31 C32 H32 . . 119.5 ?
C31 C32 C33 . . 120.99(16) ?
C6 C11 H11 . . 120.4 ?
C10 C11 C6 . . 119.18(16) ?
C10 C11 H11 . . 120.4 ?
C19 C20 H20 . . 120.0 ?
C21 C20 C19 . . 120.03(15) ?
C21 C20 H20 . . 120.0 ?
C6 C7 H7 . . 120.5 ?
C8 C7 C6 . . 118.96(15) ?
C8 C7 H7 . . 120.5 ?
C25 C24 N6 . . 110.27(14) ?
C25 C24 C27 . . 129.80(16) ?
N6 C24 C27 . . 119.82(14) ?
N5 C23 C25 . . 106.17(14) ?
O3 C23 N5 . . 122.75(17) ?
O3 C23 C25 . . 131.00(18) ?
C11 C10 H10 . . 119.7 ?
C11 C10 C9 . . 120.56(16) ?
C9 C10 H10 . . 119.7 ?
N6 C26 H26A . . 109.5 ?
N6 C26 H26B . . 109.5 ?
N6 C26 H26C . . 109.5 ?
H26A C26 H26B . . 109.5 ?
H26A C26 H26C . . 109.5 ?
H26B C26 H26C . . 109.5 ?
N2 C2 C5 . . 120.72(14) ?
C3 C2 N2 . . 110.44(14) ?
C3 C2 C5 . . 128.84(15) ?
C13 C16 H16A . . 109.5 ?
C13 C16 H16B . . 109.5 ?
C13 C16 H16C . . 109.5 ?
H16A C16 H16B . . 109.5 ?
H16A C16 H16C . . 109.5 ?
H16B C16 H16C . . 109.5 ?
C17 C22 H22 . . 120.6 ?
C21 C22 C17 . . 118.78(15) ?
C21 C22 H22 . . 120.6 ?
N2 C4 H4A . . 109.5 ?
N2 C4 H4B . . 109.5 ?
N2 C4 H4C . . 109.5 ?
H4A C4 H4B . . 109.5 ?
H4A C4 H4C . . 109.5 ?
H4B C4 H4C . . 109.5 ?
C10 C9 H9 . . 120.2 ?
C10 C9 C8 . . 119.59(16) ?
C8 C9 H9 . . 120.2 ?
C7 C8 C9 . . 120.76(16) ?
C7 C8 H8 . . 119.6 ?
C9 C8 H8 . . 119.6 ?
C28 C33 H33 . . 120.5 ?
C32 C33 C28 . . 119.04(17) ?
C32 C33 H33 . . 120.5 ?
C2 C5 H5A . . 109.5 ?
C2 C5 H5B . . 109.5 ?
C2 C5 H5C . . 109.5 ?
H5A C5 H5B . . 109.5 ?
H5A C5 H5C . . 109.5 ?
H5B C5 H5C . . 109.5 ?
C29 C30 H30 . . 119.9 ?
C29 C30 C31 . . 120.12(17) ?
C31 C30 H30 . . 119.9 ?
C24 C27 H27A . . 109.5 ?
C24 C27 H27B . . 109.5 ?
C24 C27 H27C . . 109.5 ?
H27A C27 H27B . . 109.5 ?
H27A C27 H27C . . 109.5 ?
H27B C27 H27C . . 109.5 ?
C32 C31 C30 . . 119.59(18) ?
C32 C31 H31 . . 120.2 ?
C30 C31 H31 . . 120.2 ?
O4 S1 C34 . . 102.74(8) ?
O5 S1 O4 . . 115.46(8) ?
O5 S1 C34 . . 103.14(7) ?
O6 S1 O4 . . 114.81(8) ?
O6 S1 O5 . . 115.06(8) ?
O6 S1 C34 . . 103.06(7) ?
F2 C34 S1 . . 111.69(12) ?
F2 C34 F3 . . 107.74(14) ?
F2 C34 F1 . . 107.08(13) ?
F3 C34 S1 . . 111.14(11) ?
F1 C34 S1 . . 111.84(11) ?
F1 C34 F3 . . 107.09(13) ?

loop_
_geom_bond_atom_site_label_1
_geom_bond_atom_site_label_2
_geom_bond_site_symmetry_2
_geom_bond_distance
_geom_bond_publ_flag
Pb1 O1 . 2.5227(10) ?
Pb1 O1 5_776 2.5227(10) ?
Pb1 O2 . 2.4960(11) ?
Pb1 O2 5_776 2.4960(11) ?
Pb1 O3 5_776 2.5391(15) ?
Pb1 O3 . 2.5391(15) ?
O1 C1 . 1.2564(18) ?
O2 C12 . 1.2599(18) ?
N1 C6 . 1.427(2) ?
N1 N2 . 1.4020(17) ?
N1 C1 . 1.3889(18) ?
N4 C15 . 1.4678(19) ?
N4 N3 . 1.4019(16) ?
N4 C13 . 1.3697(19) ?
O4 S1 . 1.4410(13) ?
C17 N3 . 1.4285(18) ?
C17 C18 . 1.390(2) ?
C17 C22 . 1.392(2) ?
N5 C28 . 1.425(2) ?
N5 N6 . 1.4064(17) ?
N5 C23 . 1.381(2) ?
C6 C11 . 1.390(2) ?
C6 C7 . 1.391(2) ?
N2 C2 . 1.372(2) ?
N2 C4 . 1.4679(19) ?
C15 H15A . 0.9800 ?
C15 H15B . 0.9800 ?
C15 H15C . 0.9800 ?
C1 C3 . 1.422(2) ?
C3 H3 . 0.9500 ?
C3 C2 . 1.358(2) ?
O5 S1 . 1.4407(12) ?
C29 H29 . 0.9500 ?
C29 C28 . 1.389(2) ?
C29 C30 . 1.389(3) ?
F2 C34 . 1.3331(19) ?
O3 C23 . 1.2545(19) ?
C25 H25 . 0.9500 ?
C25 C24 . 1.355(2) ?
C25 C23 . 1.426(2) ?
N3 C12 . 1.3904(19) ?
C28 C33 . 1.394(2) ?
C19 H19 . 0.9500 ?
C19 C18 . 1.392(2) ?
C19 C20 . 1.390(2) ?
C12 C14 . 1.422(2) ?
C18 H18 . 0.9500 ?
C14 H14 . 0.9500 ?
C14 C13 . 1.363(2) ?
C21 H21 . 0.9500 ?
C21 C20 . 1.385(3) ?
C21 C22 . 1.392(2) ?
N6 C24 . 1.380(2) ?
N6 C26 . 1.468(2) ?
C13 C16 . 1.488(2) ?
C32 H32 . 0.9500 ?
C32 C33 . 1.387(3) ?
C32 C31 . 1.385(3) ?
C11 H11 . 0.9500 ?
C11 C10 . 1.386(2) ?
C20 H20 . 0.9500 ?
C7 H7 . 0.9500 ?
C7 C8 . 1.385(2) ?
C24 C27 . 1.491(2) ?
C10 H10 . 0.9500 ?
C10 C9 . 1.387(3) ?
C26 H26A . 0.9800 ?
C26 H26B . 0.9800 ?
C26 H26C . 0.9800 ?
C2 C5 . 1.488(2) ?
C16 H16A . 0.9800 ?
C16 H16B . 0.9800 ?
C16 H16C . 0.9800 ?
C22 H22 . 0.9500 ?
C4 H4A . 0.9800 ?
C4 H4B . 0.9800 ?
C4 H4C . 0.9800 ?
C9 H9 . 0.9500 ?
C9 C8 . 1.387(3) ?
C8 H8 . 0.9500 ?
C33 H33 . 0.9500 ?
C5 H5A . 0.9800 ?
C5 H5B . 0.9800 ?
C5 H5C . 0.9800 ?
C30 H30 . 0.9500 ?
C30 C31 . 1.390(2) ?
C27 H27A . 0.9800 ?
C27 H27B . 0.9800 ?
C27 H27C . 0.9800 ?
C31 H31 . 0.9500 ?
S1 O6 . 1.4388(12) ?
S1 C34 . 1.8271(17) ?
F3 C34 . 1.3390(18) ?
F1 C34 . 1.3373(19) ?

loop_
_geom_hbond_atom_site_label_D
_geom_hbond_atom_site_label_H
_geom_hbond_atom_site_label_A
_geom_hbond_site_symmetry_A
_geom_hbond_distance_DH
_geom_hbond_distance_HA
_geom_hbond_distance_DA
_geom_hbond_angle_DHA
_geom_hbond_publ_flag
C3 H3 O3 5_776 0.95 2.50 3.2822(19) 139.4 yes
C14 H14 O1 5_776 0.95 2.36 3.1976(19) 147.0 yes
C9 H9 O4 4_655 0.95 2.56 3.404(2) 148.7 yes
C30 H30 O5 4_655 0.95 2.54 3.393(2) 148.8 yes

loop_
_geom_torsion_atom_site_label_1
_geom_torsion_atom_site_label_2
_geom_torsion_atom_site_label_3
_geom_torsion_atom_site_label_4
_geom_torsion_site_symmetry_1
_geom_torsion_site_symmetry_2
_geom_torsion_site_symmetry_3
_geom_torsion_site_symmetry_4
_geom_torsion
_geom_torsion_publ_flag
Pb1 O1 C1 N1 . . . . -168.21(10) ?
Pb1 O1 C1 C3 . . . . 15.6(2) ?
Pb1 O2 C12 N3 . . . . 157.01(11) ?
Pb1 O2 C12 C14 . . . . -22.1(2) ?
Pb1 O3 C23 N5 . . . . 139.23(14) ?
Pb1 O3 C23 C25 . . . . -37.0(2) ?
O1 C1 C3 C2 . . . . 174.49(16) ?
O2 C12 C14 C13 . . . . 179.71(16) ?
N1 C6 C11 C10 . . . . -179.02(14) ?
N1 C6 C7 C8 . . . . 179.20(13) ?
N1 N2 C2 C3 . . . . 6.40(17) ?
N1 N2 C2 C5 . . . . -173.78(14) ?
N1 C1 C3 C2 . . . . -2.14(17) ?
N4 N3 C12 O2 . . . . -175.97(14) ?
N4 N3 C12 C14 . . . . 3.31(16) ?
O4 S1 C34 F2 . . . . -177.40(11) ?
O4 S1 C34 F3 . . . . 62.23(13) ?
O4 S1 C34 F1 . . . . -57.40(13) ?
C17 N3 C12 O2 . . . . -24.3(2) ?
C17 N3 C12 C14 . . . . 154.95(14) ?
N5 C28 C33 C32 . . . . 179.25(15) ?
N5 N6 C24 C25 . . . . 5.44(18) ?
N5 N6 C24 C27 . . . . -177.99(14) ?
C6 N1 N2 C2 . . . . -161.68(13) ?
C6 N1 N2 C4 . . . . 57.98(19) ?
C6 N1 C1 O1 . . . . -18.6(2) ?
C6 N1 C1 C3 . . . . 158.44(14) ?
C6 C11 C10 C9 . . . . -0.2(2) ?
C6 C7 C8 C9 . . . . -0.3(2) ?
N2 N1 C6 C11 . . . . -151.30(14) ?
N2 N1 C6 C7 . . . . 30.4(2) ?
N2 N1 C1 O1 . . . . -170.95(13) ?
N2 N1 C1 C3 . . . . 6.08(16) ?
C15 N4 N3 C17 . . . . 60.59(18) ?
C15 N4 N3 C12 . . . . -146.00(13) ?
C15 N4 C13 C14 . . . . 143.76(14) ?
C15 N4 C13 C16 . . . . -32.9(2) ?
C1 N1 C6 C11 . . . . 59.1(2) ?
C1 N1 C6 C7 . . . . -119.17(16) ?
C1 N1 N2 C2 . . . . -7.71(16) ?
C1 N1 N2 C4 . . . . -148.05(14) ?
C1 C3 C2 N2 . . . . -2.70(18) ?
C1 C3 C2 C5 . . . . 177.50(16) ?
O5 S1 C34 F2 . . . . -57.05(13) ?
O5 S1 C34 F3 . . . . -177.41(12) ?
O5 S1 C34 F1 . . . . 62.95(13) ?
C29 C28 C33 C32 . . . . -0.8(2) ?
C29 C30 C31 C32 . . . . -0.1(3) ?
N3 N4 C13 C14 . . . . 6.27(17) ?
N3 N4 C13 C16 . . . . -170.41(14) ?
N3 C17 C18 C19 . . . . -178.52(14) ?
N3 C17 C22 C21 . . . . -179.34(14) ?
N3 C12 C14 C13 . . . . 0.51(17) ?
C28 N5 N6 C24 . . . . -167.29(14) ?
C28 N5 N6 C26 . . . . 55.4(2) ?
C28 N5 C23 O3 . . . . -12.5(3) ?
C28 N5 C23 C25 . . . . 164.53(15) ?
C28 C29 C30 C31 . . . . -1.8(3) ?
C12 C14 C13 N4 . . . . -4.27(18) ?
C12 C14 C13 C16 . . . . 172.06(16) ?
C18 C17 N3 N4 . . . . 21.5(2) ?
C18 C17 N3 C12 . . . . -127.32(16) ?
C18 C17 C22 C21 . . . . 0.2(2) ?
C18 C19 C20 C21 . . . . 0.0(3) ?
N6 N5 C28 C29 . . . . 31.7(2) ?
N6 N5 C28 C33 . . . . -148.35(15) ?
N6 N5 C23 O3 . . . . -171.49(16) ?
N6 N5 C23 C25 . . . . 5.55(18) ?
C13 N4 N3 C17 . . . . -159.30(13) ?
C13 N4 N3 C12 . . . . -5.88(16) ?
C11 C6 C7 C8 . . . . 0.9(2) ?
C11 C10 C9 C8 . . . . 0.8(3) ?
C20 C19 C18 C17 . . . . -2.0(3) ?
C20 C21 C22 C17 . . . . -2.3(2) ?
C7 C6 C11 C10 . . . . -0.7(2) ?
C24 C25 C23 N5 . . . . -2.17(19) ?
C24 C25 C23 O3 . . . . 174.53(18) ?
C23 N5 C28 C29 . . . . -125.10(18) ?
C23 N5 C28 C33 . . . . 54.8(2) ?
C23 N5 N6 C24 . . . . -6.81(17) ?
C23 N5 N6 C26 . . . . -144.08(16) ?
C23 C25 C24 N6 . . . . -2.10(19) ?
C23 C25 C24 C27 . . . . -178.22(16) ?
C10 C9 C8 C7 . . . . -0.6(2) ?
C26 N6 C24 C25 . . . . 140.18(16) ?
C26 N6 C24 C27 . . . . -43.3(2) ?
C22 C17 N3 N4 . . . . -158.89(13) ?
C22 C17 N3 C12 . . . . 52.3(2) ?
C22 C17 C18 C19 . . . . 1.9(2) ?
C22 C21 C20 C19 . . . . 2.2(3) ?
C4 N2 C2 C3 . . . . 143.99(15) ?
C4 N2 C2 C5 . . . . -36.2(2) ?
C33 C32 C31 C30 . . . . 1.6(3) ?
C30 C29 C28 N5 . . . . -177.81(15) ?
C30 C29 C28 C33 . . . . 2.2(2) ?
C31 C32 C33 C28 . . . . -1.1(3) ?
O6 S1 C34 F2 . . . . 62.99(13) ?
O6 S1 C34 F3 . . . . -57.37(13) ?
O6 S1 C34 F1 . . . . -177.01(11) ?

_cod_database_fobs_code 2312966
